data_7112071
loop_
_publ_author_name
'Fengrui Qu'
'Julia R. Khusnutdinova'
'Nigam P. Rath'
'Liviu M. Mirica'

_publ_section_title
;
 Dioxygen activation by an organometallic Pd(II) precursor: formation of a
 Pd(IV)-OH complex and its C-O bond formation reactivity
;
_journal_name_full Chem.Commun.
_journal_page_first 3036
_journal_paper_doi 10.1039/c3cc49387c
_journal_volume 50
_journal_year 2014
_chemical_formula_moiety 'C19 H33 N3 Pd'
_chemical_formula_sum 'C19 H33 N3 Pd'
_chemical_formula_weight 409.88
_chemical_name_systematic
; 
 ? 
;
_space_group_IT_number 9
_symmetry_cell_setting monoclinic
_symmetry_space_group_name_Hall 'C -2yc'
_symmetry_space_group_name_H-M 'C 1 c 1'
_atom_sites_solution_hydrogens geom
_atom_sites_solution_primary direct
_atom_sites_solution_secondary difmap
_audit_creation_method SHELXL-97
_cell_angle_alpha 90.00
_cell_angle_beta 113.96(2)
_cell_angle_gamma 90.00
_cell_formula_units_Z 4
_cell_length_a 12.010(5)
_cell_length_b 14.065(5)
_cell_length_c 12.461(5)
_cell_measurement_reflns_used 8229
_cell_measurement_temperature 100(2)
_cell_measurement_theta_max 26.85
_cell_measurement_theta_min 2.35
_cell_volume 1923.5(13)
_computing_cell_refinement 'Bruker SAINT'
_computing_data_collection 'Bruker APEX2'
_computing_data_reduction 'Bruker SAINT'
_computing_molecular_graphics 'Bruker SHELXTL'
_computing_publication_material 'Bruker SHELXTL'
_computing_structure_refinement 'SHELXL-97 (Sheldrick, 2008)'
_computing_structure_solution 'SHELXS-97 (Sheldrick, 2008)'
_diffrn_ambient_temperature 100(2)
_diffrn_measured_fraction_theta_full 0.990
_diffrn_measured_fraction_theta_max 0.990
_diffrn_measurement_device_type 'Bruker APEX-II CCD'
_diffrn_measurement_method '\f and \w scans'
_diffrn_radiation_monochromator graphite
_diffrn_radiation_source 'fine-focus sealed tube'
_diffrn_radiation_type MoK\a
_diffrn_radiation_wavelength 0.71073
_diffrn_reflns_av_R_equivalents 0.0592
_diffrn_reflns_av_sigmaI/netI 0.0520
_diffrn_reflns_limit_h_max 15
_diffrn_reflns_limit_h_min -15
_diffrn_reflns_limit_k_max 17
_diffrn_reflns_limit_k_min -17
_diffrn_reflns_limit_l_max 15
_diffrn_reflns_limit_l_min -15
_diffrn_reflns_number 16565
_diffrn_reflns_theta_full 26.85
_diffrn_reflns_theta_max 26.85
_diffrn_reflns_theta_min 2.35
_exptl_absorpt_coefficient_mu 0.969
_exptl_absorpt_correction_T_max 0.9523
_exptl_absorpt_correction_T_min 0.8130
_exptl_absorpt_correction_type multi-scan
_exptl_absorpt_process_details 'sadabs v2008/1'
_exptl_crystal_colour colourless
_exptl_crystal_density_diffrn 1.415
_exptl_crystal_density_meas ?
_exptl_crystal_density_method 'not measured'
_exptl_crystal_description rectangular
_exptl_crystal_F_000 856
_exptl_crystal_size_max 0.22
_exptl_crystal_size_mid 0.13
_exptl_crystal_size_min 0.05
_refine_diff_density_max 0.321
_refine_diff_density_min -0.341
_refine_diff_density_rms 0.060
_refine_ls_abs_structure_details 'Flack H D (1983), Acta Cryst. A39, 876-881'
_refine_ls_abs_structure_Flack 0.00(2)
_refine_ls_extinction_method none
_refine_ls_goodness_of_fit_ref 1.010
_refine_ls_hydrogen_treatment constr
_refine_ls_matrix_type full
_refine_ls_number_parameters 213
_refine_ls_number_reflns 4071
_refine_ls_number_restraints 2
_refine_ls_restrained_S_all 1.010
_refine_ls_R_factor_all 0.0299
_refine_ls_R_factor_gt 0.0260
_refine_ls_shift/su_max 0.001
_refine_ls_shift/su_mean 0.000
_refine_ls_structure_factor_coef Fsqd
_refine_ls_weighting_details 'calc w=1/[\s^2^(Fo^2^)+(0.0130P)^2^+0.0000P] where P=(Fo^2^+2Fc^2^)/3'
_refine_ls_weighting_scheme calc
_refine_ls_wR_factor_gt 0.0525
_refine_ls_wR_factor_ref 0.0542
_reflns_number_gt 3779
_reflns_number_total 4071
_reflns_threshold_expression >2sigma(I)
_cod_data_source_file c3cc49387c.txt
_cod_data_source_block l15812
_cod_depositor_comments
;
The following automatic conversions were performed:

'_exptl_crystal_density_meas' value 'no' was changed to '?' - the
value is perceived as not measured.

Automatic conversion script
Id: cif_fix_values 3008 2015-01-20 13:52:24Z robertas 
;
_cod_original_cell_volume 1923.6(13)
_cod_original_sg_symbol_H-M Cc
_cod_database_code 7112071

loop_
_symmetry_equiv_pos_as_xyz
'x, y, z'
'x, -y, z+1/2'
'x+1/2, y+1/2, z'
'x+1/2, -y+1/2, z+1/2'

loop_
_atom_site_label
_atom_site_type_symbol
_atom_site_fract_x
_atom_site_fract_y
_atom_site_fract_z
_atom_site_U_iso_or_equiv
_atom_site_adp_type
_atom_site_occupancy
_atom_site_symmetry_multiplicity
_atom_site_calc_flag
_atom_site_refinement_flags
Pd1 Pd 0.32038(2) 0.199581(12) 0.52269(2) 0.01749(6) Uani 1 1 d .
N1 N 0.3486(4) 0.2127(2) 0.7091(4) 0.0196(8) Uani 1 1 d .
N2 N 0.1187(2) 0.06690(17) 0.5985(2) 0.0262(6) Uani 1 1 d .
N3 N 0.3551(2) 0.04636(18) 0.5746(2) 0.0221(6) Uani 1 1 d .
C1 C 0.2804(3) 0.3339(2) 0.4630(3) 0.0186(6) Uani 1 1 d .
C2 C 0.2271(3) 0.4044(2) 0.5066(3) 0.0215(6) Uani 1 1 d .
H2 H 0.2078 0.3902 0.5716 0.026 Uiso 1 1 calc R
C3 C 0.2019(3) 0.4948(2) 0.4565(3) 0.0265(7) Uani 1 1 d .
H3 H 0.1655 0.5412 0.4876 0.032 Uiso 1 1 calc R
C4 C 0.2290(3) 0.5174(2) 0.3632(3) 0.0279(7) Uani 1 1 d .
H4 H 0.2145 0.5798 0.3313 0.033 Uiso 1 1 calc R
C5 C 0.2782(3) 0.4480(2) 0.3150(3) 0.0244(7) Uani 1 1 d .
H5 H 0.2953 0.4626 0.2487 0.029 Uiso 1 1 calc R
C6 C 0.3024(3) 0.3568(2) 0.3643(3) 0.0196(6) Uani 1 1 d .
C7 C 0.3520(3) 0.2743(2) 0.3167(3) 0.0219(7) Uani 1 1 d .
C8 C 0.3053(5) 0.1848(3) 0.3569(5) 0.0260(11) Uani 1 1 d .
H8A H 0.3530 0.1288 0.3520 0.031 Uiso 1 1 calc R
H8B H 0.2189 0.1737 0.3040 0.031 Uiso 1 1 calc R
C9 C 0.3072(3) 0.2778(2) 0.1837(3) 0.0319(8) Uani 1 1 d .
H9A H 0.2179 0.2791 0.1479 0.048 Uiso 1 1 calc R
H9B H 0.3360 0.2214 0.1564 0.048 Uiso 1 1 calc R
H9C H 0.3388 0.3351 0.1610 0.048 Uiso 1 1 calc R
C10 C 0.4915(3) 0.2755(2) 0.3728(3) 0.0277(7) Uani 1 1 d .
H10A H 0.5209 0.3340 0.3502 0.042 Uiso 1 1 calc R
H10B H 0.5226 0.2203 0.3455 0.042 Uiso 1 1 calc R
H10C H 0.5203 0.2730 0.4584 0.042 Uiso 1 1 calc R
C11 C 0.2335(3) 0.2051(2) 0.7285(3) 0.0246(7) Uani 1 1 d .
H11A H 0.2147 0.2687 0.7510 0.030 Uiso 1 1 calc R
H11B H 0.2490 0.1621 0.7960 0.030 Uiso 1 1 calc R
C12 C 0.1201(3) 0.1689(2) 0.6243(3) 0.0238(7) Uani 1 1 d .
H12A H 0.0474 0.1837 0.6398 0.029 Uiso 1 1 calc R
H12B H 0.1126 0.2048 0.5534 0.029 Uiso 1 1 calc R
C13 C 0.1254(3) 0.0399(2) 0.4895(3) 0.0232(7) Uani 1 1 d .
H13A H 0.1167 0.0977 0.4413 0.028 Uiso 1 1 calc R
H13B H 0.0561 -0.0026 0.4457 0.028 Uiso 1 1 calc R
C14 C 0.2449(3) -0.0108(2) 0.5054(3) 0.0242(7) Uani 1 1 d .
H14A H 0.2494 -0.0723 0.5456 0.029 Uiso 1 1 calc R
H14B H 0.2441 -0.0244 0.4271 0.029 Uiso 1 1 calc R
C15 C 0.4346(3) 0.1318(2) 0.7631(3) 0.0269(7) Uani 1 1 d .
H15A H 0.4500 0.1264 0.8471 0.032 Uiso 1 1 calc R
H15B H 0.5134 0.1451 0.7581 0.032 Uiso 1 1 calc R
C16 C 0.3841(3) 0.0389(2) 0.7020(3) 0.0248(7) Uani 1 1 d .
H16A H 0.4446 -0.0124 0.7370 0.030 Uiso 1 1 calc R
H16B H 0.3094 0.0223 0.7132 0.030 Uiso 1 1 calc R
C17 C 0.4155(3) 0.3009(2) 0.7677(3) 0.0304(8) Uani 1 1 d .
H17A H 0.4950 0.3026 0.7630 0.046 Uiso 1 1 calc R
H17B H 0.4273 0.3011 0.8502 0.046 Uiso 1 1 calc R
H17C H 0.3680 0.3569 0.7280 0.046 Uiso 1 1 calc R
C18 C 0.0424(3) 0.0084(2) 0.6352(3) 0.0338(8) Uani 1 1 d .
H18A H 0.0601 0.0213 0.7178 0.051 Uiso 1 1 calc R
H18B H 0.0584 -0.0588 0.6260 0.051 Uiso 1 1 calc R
H18C H -0.0434 0.0227 0.5868 0.051 Uiso 1 1 calc R
C19 C 0.4600(3) 0.0093(3) 0.5545(3) 0.0298(8) Uani 1 1 d .
H19A H 0.4462 0.0193 0.4723 0.045 Uiso 1 1 calc R
H19B H 0.4693 -0.0588 0.5724 0.045 Uiso 1 1 calc R
H19C H 0.5342 0.0429 0.6056 0.045 Uiso 1 1 calc R

loop_
_atom_site_aniso_label
_atom_site_aniso_U_11
_atom_site_aniso_U_22
_atom_site_aniso_U_33
_atom_site_aniso_U_23
_atom_site_aniso_U_13
_atom_site_aniso_U_12
Pd1 0.01922(10) 0.01538(9) 0.01903(10) 0.00002(15) 0.00896(8) -0.00176(15)
N1 0.0197(17) 0.0214(16) 0.0166(18) -0.0017(14) 0.0063(14) -0.0067(14)
N2 0.0250(15) 0.0218(14) 0.0354(16) -0.0064(12) 0.0159(13) -0.0088(11)
N3 0.0176(14) 0.0216(13) 0.0292(15) 0.0026(11) 0.0118(12) 0.0040(10)
C1 0.0148(15) 0.0171(14) 0.0206(16) -0.0037(13) 0.0039(13) -0.0058(12)
C2 0.0145(15) 0.0219(16) 0.0293(17) -0.0035(14) 0.0100(13) -0.0061(13)
C3 0.0213(18) 0.0198(16) 0.036(2) -0.0028(14) 0.0086(16) -0.0003(13)
C4 0.0273(18) 0.0190(16) 0.036(2) 0.0051(14) 0.0119(16) 0.0006(13)
C5 0.0246(17) 0.0251(16) 0.0242(17) 0.0032(14) 0.0106(15) -0.0040(13)
C6 0.0135(15) 0.0159(15) 0.0267(17) -0.0018(13) 0.0053(13) -0.0019(12)
C7 0.0262(17) 0.0221(15) 0.0200(17) -0.0014(13) 0.0123(14) -0.0031(13)
C8 0.030(3) 0.0191(18) 0.029(3) -0.0030(19) 0.012(2) -0.0027(17)
C9 0.044(2) 0.0331(18) 0.0198(18) -0.0040(15) 0.0139(17) -0.0091(16)
C10 0.0263(19) 0.0291(17) 0.0289(19) -0.0016(15) 0.0125(16) 0.0005(14)
C11 0.0294(18) 0.0246(17) 0.0250(18) -0.0033(13) 0.0163(16) -0.0056(13)
C12 0.0182(16) 0.0233(15) 0.0315(19) -0.0033(14) 0.0118(15) -0.0041(13)
C13 0.0199(18) 0.0170(16) 0.0305(19) -0.0024(14) 0.0079(16) -0.0039(13)
C14 0.029(2) 0.0151(16) 0.0279(18) -0.0014(13) 0.0110(18) 0.0021(15)
C15 0.0242(18) 0.0290(17) 0.0265(18) 0.0060(14) 0.0092(15) 0.0035(14)
C16 0.0215(16) 0.0256(16) 0.0257(18) 0.0087(14) 0.0078(14) 0.0050(13)
C17 0.034(2) 0.0303(19) 0.0234(19) -0.0084(14) 0.0085(16) -0.0126(15)
C18 0.031(2) 0.0324(19) 0.037(2) 0.0003(16) 0.0131(18) -0.0097(15)
C19 0.025(2) 0.030(2) 0.034(2) -0.0018(17) 0.012(2) 0.0043(17)

loop_
_atom_type_symbol
_atom_type_description
_atom_type_scat_dispersion_real
_atom_type_scat_dispersion_imag
_atom_type_scat_source
C C 0.0033 0.0016 'International Tables Vol C Tables 4.2.6.8 and 6.1.1.4'
H H 0.0000 0.0000 'International Tables Vol C Tables 4.2.6.8 and 6.1.1.4'
N N 0.0061 0.0033 'International Tables Vol C Tables 4.2.6.8 and 6.1.1.4'
Pd Pd -0.9988 1.0072 'International Tables Vol C Tables 4.2.6.8 and 6.1.1.4'

loop_
_geom_angle_atom_site_label_1
_geom_angle_atom_site_label_2
_geom_angle_atom_site_label_3
_geom_angle
C8 Pd1 C1 78.99(14)
C8 Pd1 N1 176.5(2)
C1 Pd1 N1 102.80(12)
C8 Pd1 N3 97.22(12)
C1 Pd1 N3 175.42(11)
N1 Pd1 N3 81.12(10)
C17 N1 C15 106.0(3)
C17 N1 C11 109.1(3)
C15 N1 C11 112.7(3)
C17 N1 Pd1 113.8(3)
C15 N1 Pd1 101.0(2)
C11 N1 Pd1 113.9(3)
C18 N2 C13 115.8(3)
C18 N2 C12 116.2(3)
C13 N2 C12 117.5(3)
C19 N3 C16 108.1(3)
C19 N3 C14 109.3(3)
C16 N3 C14 110.4(2)
C19 N3 Pd1 111.2(2)
C16 N3 Pd1 108.21(18)
C14 N3 Pd1 109.58(19)
C6 C1 C2 117.1(3)
C6 C1 Pd1 116.1(2)
C2 C1 Pd1 126.6(2)
C3 C2 C1 121.4(3)
C3 C2 H2 119.3
C1 C2 H2 119.3
C4 C3 C2 120.6(3)
C4 C3 H3 119.7
C2 C3 H3 119.7
C3 C4 C5 119.5(3)
C3 C4 H4 120.2
C5 C4 H4 120.2
C4 C5 C6 119.9(3)
C4 C5 H5 120.0
C6 C5 H5 120.0
C1 C6 C5 121.3(3)
C1 C6 C7 114.1(3)
C5 C6 C7 124.6(3)
C9 C7 C6 112.1(3)
C9 C7 C10 109.5(3)
C6 C7 C10 109.9(3)
C9 C7 C8 111.5(3)
C6 C7 C8 104.1(3)
C10 C7 C8 109.6(3)
C7 C8 Pd1 110.9(3)
C7 C8 H8A 109.5
Pd1 C8 H8A 109.5
C7 C8 H8B 109.5
Pd1 C8 H8B 109.5
H8A C8 H8B 108.1
C7 C9 H9A 109.5
C7 C9 H9B 109.5
H9A C9 H9B 109.5
C7 C9 H9C 109.5
H9A C9 H9C 109.5
H9B C9 H9C 109.5
C7 C10 H10A 109.5
C7 C10 H10B 109.5
H10A C10 H10B 109.5
C7 C10 H10C 109.5
H10A C10 H10C 109.5
H10B C10 H10C 109.5
N1 C11 C12 116.4(3)
N1 C11 H11A 108.2
C12 C11 H11A 108.2
N1 C11 H11B 108.2
C12 C11 H11B 108.2
H11A C11 H11B 107.3
N2 C12 C11 115.8(3)
N2 C12 H12A 108.3
C11 C12 H12A 108.3
N2 C12 H12B 108.3
C11 C12 H12B 108.3
H12A C12 H12B 107.4
N2 C13 C14 113.9(3)
N2 C13 H13A 108.8
C14 C13 H13A 108.8
N2 C13 H13B 108.8
C14 C13 H13B 108.8
H13A C13 H13B 107.7
N3 C14 C13 112.7(3)
N3 C14 H14A 109.0
C13 C14 H14A 109.0
N3 C14 H14B 109.0
C13 C14 H14B 109.0
H14A C14 H14B 107.8
N1 C15 C16 111.6(3)
N1 C15 H15A 109.3
C16 C15 H15A 109.3
N1 C15 H15B 109.3
C16 C15 H15B 109.3
H15A C15 H15B 108.0
N3 C16 C15 110.5(2)
N3 C16 H16A 109.6
C15 C16 H16A 109.6
N3 C16 H16B 109.6
C15 C16 H16B 109.6
H16A C16 H16B 108.1
N1 C17 H17A 109.5
N1 C17 H17B 109.5
H17A C17 H17B 109.5
N1 C17 H17C 109.5
H17A C17 H17C 109.5
H17B C17 H17C 109.5
N2 C18 H18A 109.5
N2 C18 H18B 109.5
H18A C18 H18B 109.5
N2 C18 H18C 109.5
H18A C18 H18C 109.5
H18B C18 H18C 109.5
N3 C19 H19A 109.5
N3 C19 H19B 109.5
H19A C19 H19B 109.5
N3 C19 H19C 109.5
H19A C19 H19C 109.5
H19B C19 H19C 109.5

loop_
_geom_bond_atom_site_label_1
_geom_bond_atom_site_label_2
_geom_bond_distance
Pd1 C8 2.010(6)
Pd1 C1 2.015(3)
Pd1 N1 2.215(4)
Pd1 N3 2.240(3)
N1 C17 1.498(4)
N1 C15 1.500(5)
N1 C11 1.501(5)
N2 C18 1.438(4)
N2 C13 1.444(4)
N2 C12 1.469(4)
N3 C19 1.476(4)
N3 C16 1.484(4)
N3 C14 1.488(4)
C1 C6 1.396(4)
C1 C2 1.405(4)
C2 C3 1.394(4)
C2 H2 0.9500
C3 C4 1.367(4)
C3 H3 0.9500
C4 C5 1.398(4)
C4 H4 0.9500
C5 C6 1.400(4)
C5 H5 0.9500
C6 C7 1.530(4)
C7 C9 1.522(4)
C7 C10 1.531(5)
C7 C8 1.542(5)
C8 H8A 0.9900
C8 H8B 0.9900
C9 H9A 0.9800
C9 H9B 0.9800
C9 H9C 0.9800
C10 H10A 0.9800
C10 H10B 0.9800
C10 H10C 0.9800
C11 C12 1.537(5)
C11 H11A 0.9900
C11 H11B 0.9900
C12 H12A 0.9900
C12 H12B 0.9900
C13 C14 1.542(4)
C13 H13A 0.9900
C13 H13B 0.9900
C14 H14A 0.9900
C14 H14B 0.9900
C15 C16 1.510(4)
C15 H15A 0.9900
C15 H15B 0.9900
C16 H16A 0.9900
C16 H16B 0.9900
C17 H17A 0.9800
C17 H17B 0.9800
C17 H17C 0.9800
C18 H18A 0.9800
C18 H18B 0.9800
C18 H18C 0.9800
C19 H19A 0.9800
C19 H19B 0.9800
C19 H19C 0.9800

loop_
_geom_hbond_atom_site_label_D
_geom_hbond_atom_site_label_H
_geom_hbond_atom_site_label_A
_geom_hbond_distance_DH
_geom_hbond_distance_HA
_geom_hbond_distance_DA
_geom_hbond_angle_DHA
C16 H16B N2 0.99 2.24 2.939(4) 126.4

loop_
_geom_torsion_atom_site_label_1
_geom_torsion_atom_site_label_2
_geom_torsion_atom_site_label_3
_geom_torsion_atom_site_label_4
_geom_torsion
C1 Pd1 N1 C17 -39.7(3)
N3 Pd1 N1 C17 142.7(3)
C1 Pd1 N1 C15 -152.8(2)
N3 Pd1 N1 C15 29.6(2)
C1 Pd1 N1 C11 86.1(2)
N3 Pd1 N1 C11 -91.5(2)
C8 Pd1 N3 C19 55.1(3)
N1 Pd1 N3 C19 -121.8(2)
C8 Pd1 N3 C16 173.6(2)
N1 Pd1 N3 C16 -3.2(2)
C8 Pd1 N3 C14 -65.9(3)
N1 Pd1 N3 C14 117.2(2)
C8 Pd1 C1 C6 -20.3(3)
N1 Pd1 C1 C6 156.6(2)
C8 Pd1 C1 C2 156.1(3)
N1 Pd1 C1 C2 -27.0(3)
C6 C1 C2 C3 -2.6(4)
Pd1 C1 C2 C3 -178.9(2)
C1 C2 C3 C4 -0.2(5)
C2 C3 C4 C5 2.4(5)
C3 C4 C5 C6 -1.7(5)
C2 C1 C6 C5 3.3(4)
Pd1 C1 C6 C5 -180.0(2)
C2 C1 C6 C7 -175.8(3)
Pd1 C1 C6 C7 0.9(3)
C4 C5 C6 C1 -1.2(5)
C4 C5 C6 C7 177.8(3)
C1 C6 C7 C9 146.3(3)
C5 C6 C7 C9 -32.8(4)
C1 C6 C7 C10 -91.7(3)
C5 C6 C7 C10 89.2(4)
C1 C6 C7 C8 25.7(4)
C5 C6 C7 C8 -153.4(3)
C9 C7 C8 Pd1 -162.7(3)
C6 C7 C8 Pd1 -41.7(4)
C10 C7 C8 Pd1 75.9(4)
C1 Pd1 C8 C7 34.7(3)
N3 Pd1 C8 C7 -147.9(3)
C17 N1 C11 C12 140.8(3)
C15 N1 C11 C12 -101.7(4)
Pd1 N1 C11 C12 12.6(3)
C18 N2 C12 C11 103.5(3)
C13 N2 C12 C11 -113.0(3)
N1 C11 C12 N2 73.4(4)
C18 N2 C13 C14 -103.9(3)
C12 N2 C13 C14 112.4(3)
C19 N3 C14 C13 -162.1(3)
C16 N3 C14 C13 79.2(3)
Pd1 N3 C14 C13 -39.9(3)
N2 C13 C14 N3 -56.3(4)
C17 N1 C15 C16 -173.4(3)
C11 N1 C15 C16 67.4(4)
Pd1 N1 C15 C16 -54.5(3)
C19 N3 C16 C15 95.6(3)
C14 N3 C16 C15 -144.9(3)
Pd1 N3 C16 C15 -25.0(3)
N1 C15 C16 N3 56.5(4)
